data_2103784
loop_
_publ_author_name
'Clemente, Dore Augusto'
'Marzotto, Armando'

_publ_section_title
;
 22 Space-group changes
;
_journal_issue 1
_journal_name_full 'Acta Crystallographica Section B'
_journal_page_first 43
_journal_page_last 50
_journal_paper_doi 10.1107/S0108768102022668
_journal_volume 59
_journal_year 2003
_chemical_formula_sum 'C24 N14 Ni O24.5 P2'
_chemical_formula_weight 997.01
_chemical_name_systematic
; 

Diaqua-(ethylenediamine-N,N')-bis(guanosine 5'-monophosphate-N$7!)-nickel 
ethylenediamine hydrate

;
_space_group_IT_number 20
_symmetry_space_group_name_Hall 'C 2c 2'
_symmetry_space_group_name_H-M 'C 2 2 21'
_atom_sites_solution_hydrogens geom
_atom_sites_solution_primary direct
_atom_sites_solution_secondary difmap
_cell_angle_alpha 90.00
_cell_angle_beta 90.00
_cell_angle_gamma 90.00
_cell_formula_units_Z 8
_cell_length_a 17.462(2)
_cell_length_b 17.337(2)
_cell_length_c 28.417(2)
_cell_measurement_temperature 293(2)
_cell_volume 8602.9(15)
_computing_structure_refinement 'SHELXL-97 (Sheldrick, 1997)'
_computing_structure_solution 'SHELXS-97 (Sheldrick, 1990)'
_diffrn_ambient_temperature 293(2)
_diffrn_measured_fraction_theta_full 0.395
_diffrn_measured_fraction_theta_max 0.395
_diffrn_radiation_monochromator graphite
_diffrn_radiation_source 'fine-focus sealed tube'
_diffrn_radiation_type MoK\a
_diffrn_radiation_wavelength 0.71073
_diffrn_reflns_av_R_equivalents 0.0418
_diffrn_reflns_av_sigmaI/netI 0.0608
_diffrn_reflns_limit_h_max 20
_diffrn_reflns_limit_h_min -20
_diffrn_reflns_limit_k_max 20
_diffrn_reflns_limit_k_min -20
_diffrn_reflns_limit_l_max 16
_diffrn_reflns_limit_l_min -16
_diffrn_reflns_number 14536
_diffrn_reflns_theta_full 27.14
_diffrn_reflns_theta_max 27.14
_diffrn_reflns_theta_min 1.43
_exptl_absorpt_coefficient_mu 0.626
_exptl_crystal_density_diffrn 1.540
_exptl_crystal_density_method 'not measured'
_exptl_crystal_F_000 3968
_refine_diff_density_max 0.157
_refine_diff_density_min -0.207
_refine_diff_density_rms 0.009
_refine_ls_abs_structure_details 'Flack H D (1983), Acta Cryst. A39, 876-881'
_refine_ls_abs_structure_Flack 0.010(5)
_refine_ls_extinction_method none
_refine_ls_goodness_of_fit_ref 0.300
_refine_ls_hydrogen_treatment mixed
_refine_ls_matrix_type full
_refine_ls_number_parameters 267
_refine_ls_number_reflns 3648
_refine_ls_number_restraints 0
_refine_ls_restrained_S_all 0.300
_refine_ls_R_factor_all 0.0058
_refine_ls_R_factor_gt 0.0056
_refine_ls_shift/su_max 0.880
_refine_ls_shift/su_mean 0.003
_refine_ls_structure_factor_coef Fsqd
_refine_ls_weighting_details 'calc w=1/[\s^2^(Fo^2^)+(0.1000P)^2^+0.0000P] where P=(Fo^2^+2Fc^2^)/3'
_refine_ls_weighting_scheme calc
_refine_ls_wR_factor_gt 0.0379
_refine_ls_wR_factor_ref 0.0388
_reflns_number_gt 3605
_reflns_number_total 3648
_reflns_threshold_expression >2sigma(I)
_cod_data_source_file an0613.cif
_cod_data_source_block sazpak
_cod_original_cell_volume 8603.1(15)
_cod_original_formula_sum 'C24 N14 Ni O24.50 P2'
_cod_database_code 2103784

loop_
_symmetry_equiv_pos_as_xyz
'x, y, z'
'-x, -y, z+1/2'
'x, -y, -z'
'-x, y, -z+1/2'
'x+1/2, y+1/2, z'
'-x+1/2, -y+1/2, z+1/2'
'x+1/2, -y+1/2, -z'
'-x+1/2, y+1/2, -z+1/2'

loop_
_atom_site_label
_atom_site_type_symbol
_atom_site_fract_x
_atom_site_fract_y
_atom_site_fract_z
_atom_site_U_iso_or_equiv
_atom_site_adp_type
_atom_site_occupancy
_atom_site_symmetry_multiplicity
_atom_site_calc_flag
_atom_site_refinement_flags
Ni1 Ni 0.298650(15) 0.0000 0.0000 0.02000(8) Uiso 1 2 d S
P1 P 0.23220(2) 0.29400(2) 0.00420(2) 0.02000(10) Uiso 1 1 d .
O1 O 0.30327(5) 0.10173(5) -0.04095(5) 0.0200(2) Uiso 1 1 d .
O3 O 0.45785(6) -0.12660(6) 0.03725(5) 0.0200(2) Uiso 1 1 d .
O4 O 0.42922(6) 0.25003(6) 0.10735(5) 0.0200(3) Uiso 1 1 d .
O5 O 0.50230(6) 0.36440(5) 0.01020(4) 0.0200(2) Uiso 1 1 d .
O6 O 0.59385(6) 0.29415(6) 0.07580(5) 0.0200(2) Uiso 1 1 d .
O7 O 0.30607(5) 0.27387(6) 0.03695(5) 0.0200(2) Uiso 1 1 d .
O8 O 0.16992(5) 0.31813(6) 0.03810(5) 0.0200(2) Uiso 1 1 d .
O9 O 0.21407(6) 0.21787(5) -0.01960(4) 0.0200(2) Uiso 1 1 d .
O10 O 0.25460(6) 0.35565(5) -0.02945(5) 0.0200(2) Uiso 1 1 d .
N1 N 0.20748(7) 0.04338(7) 0.04070(6) 0.0200(3) Uiso 1 1 d .
N3 N 0.38678(7) 0.03948(7) 0.04695(6) 0.0200(3) Uiso 1 1 d .
N4 N 0.56972(7) -0.06397(7) 0.05040(6) 0.0200(3) Uiso 1 1 d .
N5 N 0.68965(7) -0.01035(7) 0.06060(6) 0.0200(3) Uiso 1 1 d .
N6 N 0.58475(7) 0.06510(7) 0.07595(6) 0.0200(3) Uiso 1 1 d .
N7 N 0.46355(7) 0.13165(7) 0.07635(6) 0.0200(3) Uiso 1 1 d .
C1 C 0.13870(8) 0.00740(8) 0.02415(6) 0.0200(4) Uiso 1 1 d .
C3 C 0.45938(9) 0.00928(9) 0.05435(7) 0.0200(4) Uiso 1 1 d .
C4 C 0.48853(9) -0.06447(8) 0.04705(7) 0.0200(4) Uiso 1 1 d .
C5 C 0.61263(8) -0.00117(9) 0.06260(7) 0.0200(3) Uiso 1 1 d .
C6 C 0.50773(9) 0.06693(8) 0.07015(7) 0.0200(4) Uiso 1 1 d .
C7 C 0.39065(9) 0.11185(8) 0.06105(7) 0.0200(4) Uiso 1 1 d .
C8 C 0.49200(9) 0.20405(8) 0.09200(7) 0.0200(3) Uiso 1 1 d .
C9 C 0.42228(8) 0.31842(8) 0.07590(7) 0.0200(3) Uiso 1 1 d .
C10 C 0.46997(8) 0.29792(8) 0.03315(7) 0.0200(4) Uiso 1 1 d .
C11 C 0.53510(8) 0.24885(8) 0.05325(7) 0.0200(3) Uiso 1 1 d .
C12 C 0.33885(9) 0.33100(8) 0.06725(7) 0.0200(4) Uiso 1 1 d .
Ni2 Ni 0.5000 0.225350(14) 0.2500 0.02000(8) Uiso 1 2 d S
P3 P 0.22225(2) 0.30960(2) 0.22155(2) 0.02000(10) Uiso 1 1 d .
O19 O 0.60582(5) 0.22517(5) 0.21415(5) 0.0200(2) Uiso 1 1 d .
O21 O 0.63575(6) 0.07470(6) 0.20845(5) 0.0200(2) Uiso 1 1 d .
O22 O 0.25920(6) 0.08675(5) 0.14255(4) 0.0200(2) Uiso 1 1 d .
O23 O 0.14867(5) 0.03987(5) 0.24615(5) 0.0200(2) Uiso 1 1 d .
O24 O 0.21070(6) -0.07095(5) 0.18450(5) 0.0200(2) Uiso 1 1 d .
O25 O 0.23750(6) 0.22365(6) 0.20230(5) 0.0200(2) Uiso 1 1 d .
O26 O 0.29385(5) 0.32420(5) 0.24900(5) 0.0200(2) Uiso 1 1 d .
O27 O 0.15137(5) 0.30417(5) 0.25170(5) 0.0200(2) Uiso 1 1 d .
O28 O 0.21267(6) 0.36298(5) 0.18020(5) 0.0200(2) Uiso 1 1 d .
N17 N 0.53875(7) 0.31540(7) 0.29335(6) 0.0200(3) Uiso 1 1 d .
N19 N 0.46782(7) 0.13418(7) 0.20245(6) 0.0200(3) Uiso 1 1 d .
N20 N 0.58525(7) -0.03820(7) 0.18255(6) 0.0200(3) Uiso 1 1 d .
N21 N 0.54817(7) -0.15517(7) 0.14905(6) 0.0200(3) Uiso 1 1 d .
N22 N 0.45540(7) -0.06000(7) 0.16135(6) 0.0200(3) Uiso 1 1 d .
N23 N 0.37800(7) 0.05455(7) 0.17325(6) 0.0200(3) Uiso 1 1 d .
C27 C 0.51533(8) 0.38872(8) 0.27005(6) 0.0200(4) Uiso 1 1 d .
C29 C 0.49773(9) 0.06528(9) 0.19280(6) 0.0200(4) Uiso 1 1 d .
C30 C 0.57735(9) 0.03755(9) 0.19640(7) 0.0200(4) Uiso 1 1 d .
C31 C 0.52692(8) -0.08353(8) 0.16340(7) 0.0200(4) Uiso 1 1 d .
C32 C 0.44627(9) 0.01367(8) 0.17370(7) 0.0200(4) Uiso 1 1 d .
C33 C 0.39300(8) 0.12660(9) 0.19060(7) 0.0200(4) Uiso 1 1 d .
C34 C 0.30295(9) 0.02320(8) 0.15980(7) 0.0200(3) Uiso 1 1 d .
C35 C 0.19307(9) 0.09912(8) 0.17240(7) 0.0200(4) Uiso 1 1 d .
C36 C 0.21265(8) 0.06035(8) 0.21845(7) 0.0200(3) Uiso 1 1 d .
C37 C 0.26145(8) -0.01035(8) 0.20205(7) 0.0200(4) Uiso 1 1 d .
C38 C 0.17805(8) 0.18565(9) 0.17510(7) 0.0200(3) Uiso 1 1 d .
N13 N 0.14797(7) 0.29833(7) 0.34425(6) 0.0200(3) Uiso 1 1 d .
N14 N 0.28272(7) 0.15217(7) 0.37800(6) 0.0200(3) Uiso 1 1 d .
C23 C 0.21842(9) 0.26832(8) 0.36460(7) 0.0200(4) Uiso 1 1 d .
C24 C 0.22548(8) 0.18463(8) 0.34900(7) 0.0200(3) Uiso 1 1 d .
O48 O 0.02962(11) 0.18173(11) 0.36345(9) 0.0200(5) Uiso 0.50 1 d P
O49 O 0.05827(11) 0.23722(11) 0.40845(10) 0.0200(5) Uiso 0.50 1 d P
O37 O 0.38802(6) 0.55832(6) 0.03400(5) 0.0200(2) Uiso 1 1 d .
O39 O 0.30772(5) 0.48513(5) 0.16625(4) 0.0200(2) Uiso 1 1 d .
O41 O 0.08448(6) 0.19537(5) 0.06830(5) 0.0200(2) Uiso 1 1 d .
O42 O 0.05268(5) 0.01863(5) 0.37895(4) 0.0200(2) Uiso 1 1 d .
O45 O 0.0000 0.25415(8) 0.2500 0.0200(3) Uiso 1 2 d S
O46 O 0.57687(5) 0.42682(5) 0.12830(5) 0.0200(2) Uiso 1 1 d .

loop_
_atom_type_symbol
_atom_type_description
_atom_type_scat_dispersion_real
_atom_type_scat_dispersion_imag
_atom_type_scat_source
C C 0.0033 0.0016 'International Tables Vol C Tables 4.2.6.8 and 6.1.1.4'
N N 0.0061 0.0033 'International Tables Vol C Tables 4.2.6.8 and 6.1.1.4'
Ni Ni 0.3393 1.1124 'International Tables Vol C Tables 4.2.6.8 and 6.1.1.4'
O O 0.0106 0.0060 'International Tables Vol C Tables 4.2.6.8 and 6.1.1.4'
P P 0.1023 0.0942 'International Tables Vol C Tables 4.2.6.8 and 6.1.1.4'

loop_
_geom_angle_atom_site_label_1
_geom_angle_atom_site_label_2
_geom_angle_atom_site_label_3
_geom_angle
_geom_angle_site_symmetry_1
_geom_angle_site_symmetry_3
N1 Ni1 N1 81.82(8) 3 .
N1 Ni1 O1 91.90(5) 3 3
N1 Ni1 O1 91.40(5) . 3
N1 Ni1 O1 91.40(5) 3 .
N1 Ni1 O1 91.90(5) . .
O1 Ni1 O1 175.63(5) 3 .
N1 Ni1 N3 174.81(6) 3 .
N1 Ni1 N3 94.97(5) . .
O1 Ni1 N3 84.07(5) 3 .
O1 Ni1 N3 92.79(5) . .
N1 Ni1 N3 94.97(5) 3 3
N1 Ni1 N3 174.81(6) . 3
O1 Ni1 N3 92.79(5) 3 3
O1 Ni1 N3 84.07(5) . 3
N3 Ni1 N3 88.51(8) . 3
O10 P1 O8 113.59(6) . .
O10 P1 O9 113.19(7) . .
O8 P1 O9 112.01(6) . .
O10 P1 O7 108.26(6) . .
O8 P1 O7 105.36(7) . .
O9 P1 O7 103.52(6) . .
C8 O4 C9 108.93(13) . .
C12 O7 P1 120.80(9) . .
C1 N1 Ni1 107.33(10) . .
C7 N3 C3 105.43(13) . .
C7 N3 Ni1 121.90(11) . .
C3 N3 Ni1 128.92(11) . .
C5 N4 C4 124.68(14) . .
C5 N6 C6 110.83(14) . .
C6 N7 C7 105.84(12) . .
C6 N7 C8 124.44(12) . .
C7 N7 C8 129.56(12) . .
C1 C1 N1 113.75(11) 3 .
C6 C3 N3 109.52(13) . .
C6 C3 C4 119.27(14) . .
N3 C3 C4 131.16(14) . .
O3 C4 C3 132.56(13) . .
O3 C4 N4 116.95(14) . .
C3 C4 N4 110.45(13) . .
N6 C5 N5 119.08(15) . .
N6 C5 N4 124.82(13) . .
N5 C5 N4 116.10(15) . .
N6 C6 N7 124.13(14) . .
N6 C6 C3 128.92(16) . .
N7 C6 C3 106.81(13) . .
N3 C7 N7 112.17(13) . .
N7 C8 O4 108.73(11) . .
N7 C8 C11 113.06(16) . .
O4 C8 C11 108.19(12) . .
O4 C9 C12 107.12(12) . .
O4 C9 C10 104.45(12) . .
C12 C9 C10 116.00(16) . .
O5 C10 C9 113.01(12) . .
O5 C10 C11 108.82(11) . .
C9 C10 C11 103.86(15) . .
O6 C11 C10 113.06(12) . .
O6 C11 C8 107.69(15) . .
C10 C11 C8 100.58(13) . .
O7 C12 C9 112.83(13) . .
N17 Ni2 N17 83.99(8) . 4_655
N17 Ni2 O19 90.00(5) . 4_655
N17 Ni2 O19 90.12(5) 4_655 4_655
N17 Ni2 O19 90.12(5) . .
N17 Ni2 O19 90.00(5) 4_655 .
O19 Ni2 O19 179.83(6) 4_655 .
N17 Ni2 N19 175.75(5) . .
N17 Ni2 N19 95.36(5) 4_655 .
O19 Ni2 N19 94.21(5) 4_655 .
O19 Ni2 N19 85.67(5) . .
N17 Ni2 N19 95.36(5) . 4_655
N17 Ni2 N19 175.75(5) 4_655 4_655
O19 Ni2 N19 85.67(5) 4_655 4_655
O19 Ni2 N19 94.21(5) . 4_655
N19 Ni2 N19 85.59(8) . 4_655
O26 P3 O28 113.34(6) . .
O26 P3 O27 113.60(8) . .
O28 P3 O27 113.00(6) . .
O26 P3 O25 101.29(6) . .
O28 P3 O25 108.80(7) . .
O27 P3 O25 105.73(6) . .
C34 O22 C35 109.86(12) . .
C38 O25 P3 118.86(9) . .
C27 N17 Ni2 106.56(10) . .
C29 N19 C33 103.87(13) . .
C29 N19 Ni2 133.22(12) . .
C33 N19 Ni2 118.58(11) . .
C30 N20 C31 125.07(13) . .
C31 N22 C32 113.50(13) . .
C33 N23 C32 107.38(13) . .
C33 N23 C34 127.03(12) . .
C32 N23 C34 125.45(12) . .
C27 C27 N17 121.25(9) 4_655 .
N19 C29 C32 114.03(14) . .
N19 C29 C30 130.36(14) . .
C32 C29 C30 115.47(14) . .
O21 C30 N20 119.09(14) . .
O21 C30 C29 128.19(13) . .
N20 C30 C29 112.66(14) . .
N22 C31 N21 121.97(14) . .
N22 C31 N20 122.36(14) . .
N21 C31 N20 115.60(13) . .
N22 C32 C29 130.29(15) . .
N22 C32 N23 126.12(15) . .
C29 C32 N23 103.42(13) . .
N19 C33 N23 111.26(13) . .
O22 C34 N23 106.33(11) . .
O22 C34 C37 108.17(12) . .
N23 C34 C37 111.21(15) . .
O22 C35 C36 105.13(12) . .
O22 C35 C38 108.19(13) . .
C36 C35 C38 115.67(16) . .
O23 C36 C35 114.57(13) . .
O23 C36 C37 113.59(12) . .
C35 C36 C37 102.36(15) . .
O24 C37 C34 107.15(15) . .
O24 C37 C36 109.55(11) . .
C34 C37 C36 101.27(13) . .
O25 C38 C35 110.50(13) . .
N13 C23 C24 107.07(14) . .
N14 C24 C23 105.50(15) . .

loop_
_geom_bond_atom_site_label_1
_geom_bond_atom_site_label_2
_geom_bond_distance
_geom_bond_site_symmetry_2
Ni1 N1 2.1066(14) 3
Ni1 N1 2.1066(14) .
Ni1 O1 2.1146(11) 3
Ni1 O1 2.1146(11) .
Ni1 N3 2.1487(14) .
Ni1 N3 2.1487(14) 3
P1 O10 1.4865(12) .
P1 O8 1.5119(13) .
P1 O9 1.5165(10) .
P1 O7 1.6284(12) .
O3 C4 1.2349(19) .
O4 C8 1.424(2) .
O4 C9 1.4897(19) .
O5 C10 1.4396(19) .
O6 C11 1.442(2) .
O7 C12 1.432(2) .
N1 C1 1.433(2) .
N3 C7 1.3189(19) .
N3 C3 1.388(2) .
N4 C5 1.366(2) .
N4 C4 1.4210(19) .
N5 C5 1.3555(19) .
N6 C5 1.304(2) .
N6 C6 1.355(2) .
N7 C6 1.373(2) .
N7 C7 1.388(2) .
N7 C8 1.4213(19) .
C1 C1 1.396(3) 3
C3 C6 1.383(2) .
C3 C4 1.392(2) .
C8 C11 1.543(3) .
C9 C12 1.493(2) .
C9 C10 1.515(3) .
C10 C11 1.531(2) .
Ni2 N17 2.1007(14) .
Ni2 N17 2.1007(14) 4_655
Ni2 O19 2.1100(11) 4_655
Ni2 O19 2.1100(11) .
Ni2 N19 2.1541(14) .
Ni2 N19 2.1541(14) 4_655
P3 O26 1.4952(11) .
P3 O28 1.5051(12) .
P3 O27 1.5083(12) .
P3 O25 1.6096(11) .
O21 C30 1.2538(19) .
O22 C34 1.4275(19) .
O22 C35 1.449(2) .
O23 C36 1.412(2) .
O24 C37 1.462(2) .
O25 C38 1.452(2) .
N17 C27 1.4905(19) .
N19 C29 1.332(2) .
N19 C33 1.356(2) .
N20 C30 1.3779(19) .
N20 C31 1.397(2) .
N21 C31 1.359(2) .
N22 C31 1.315(2) .
N22 C32 1.334(2) .
N23 C33 1.368(2) .
N23 C32 1.387(2) .
N23 C34 1.469(2) .
C27 C27 1.259(3) 4_655
C29 C32 1.379(3) .
C29 C30 1.475(2) .
C34 C37 1.518(3) .
C35 C36 1.510(3) .
C35 C38 1.5249(19) .
C36 C37 1.564(2) .
N13 C23 1.456(2) .
N14 C24 1.412(2) .
C23 C24 1.522(2) .
O48 O49 1.677(3) .
